data_7238206
loop_
_publ_author_name
'Wang, Ting'
'Wang, He-Fang'
'Yan, Xiu-Ping'

_publ_section_title
;
 Fabrication of anion complexes from
 5,6-dihydrodiindolo[3,2-a:2&#x2032;,3&#x2032;-c]phenazine as a building
 block
;
_journal_issue 10
_journal_name_full CrystEngComm
_journal_page_first 3177
_journal_paper_doi 10.1039/b927229a
_journal_volume 12
_journal_year 2010
_chemical_formula_sum 'C40 H50 Br N5'
_chemical_formula_weight 680.76
_chemical_name_common DIPZ+Br
_space_group_IT_number 19
_space_group_name_Hall 'P 2ac 2ab'
_space_group_name_H-M_alt 'P 21 21 21'
_symmetry_cell_setting orthorhombic
_symmetry_space_group_name_H-M 'P 21 21 21'
_atom_sites_solution_hydrogens geom
_atom_sites_solution_primary direct
_atom_sites_solution_secondary difmap
_audit_creation_method SHELXL-97
_cell_angle_alpha 90.00
_cell_angle_beta 90.00
_cell_angle_gamma 90.00
_cell_formula_units_Z 4
_cell_length_a 13.188(3)
_cell_length_b 14.799(3)
_cell_length_c 18.574(4)
_cell_measurement_reflns_used 5684
_cell_measurement_temperature 113(2)
_cell_measurement_theta_max 27.136
_cell_measurement_theta_min 1.759
_cell_volume 3625.1(14)
_computing_cell_refinement crystalclear
_computing_data_collection crystalclear
_computing_data_reduction crystalclear
_computing_molecular_graphics 'Bruker SHELXTL'
_computing_publication_material 'Bruker SHELXTL'
_computing_structure_refinement 'SHELXL-97 (Sheldrick, 1997)'
_computing_structure_solution 'SHELXS-97 (Sheldrick, 1990)'
_diffrn_ambient_temperature 113(2)
_diffrn_measured_fraction_theta_full 0.991
_diffrn_measured_fraction_theta_max 0.991
_diffrn_measurement_device_type 'rigaku saturn'
_diffrn_measurement_method '\w scans'
_diffrn_radiation_monochromator confocal
_diffrn_radiation_source 'rotating anode'
_diffrn_radiation_type MoK\a
_diffrn_radiation_wavelength 0.71073
_diffrn_reflns_av_R_equivalents 0.1426
_diffrn_reflns_av_sigmaI/netI 0.1608
_diffrn_reflns_limit_h_max 15
_diffrn_reflns_limit_h_min -10
_diffrn_reflns_limit_k_max 17
_diffrn_reflns_limit_k_min -17
_diffrn_reflns_limit_l_max 21
_diffrn_reflns_limit_l_min -20
_diffrn_reflns_number 22179
_diffrn_reflns_theta_full 25.02
_diffrn_reflns_theta_max 25.02
_diffrn_reflns_theta_min 3.02
_diffrn_standards_decay_% 0
_diffrn_standards_interval_count 0
_diffrn_standards_interval_time 0
_diffrn_standards_number 0
_exptl_absorpt_coefficient_mu 1.168
_exptl_absorpt_correction_T_max 0.8925
_exptl_absorpt_correction_T_min 0.8179
_exptl_absorpt_correction_type multi-scan
_exptl_absorpt_process_details crystalclear
_exptl_crystal_density_diffrn 1.247
_exptl_crystal_density_method 'not measured'
_exptl_crystal_F_000 1440
_exptl_crystal_size_max 0.18
_exptl_crystal_size_mid 0.12
_exptl_crystal_size_min 0.10
_refine_diff_density_max 0.601
_refine_diff_density_min -0.653
_refine_diff_density_rms 0.085
_refine_ls_abs_structure_details 'Flack H D (1983), Acta Cryst. A39, 876-881'
_refine_ls_abs_structure_Flack 0.019(15)
_refine_ls_extinction_coef 0.0035(8)
_refine_ls_extinction_expression Fc^*^=kFc[1+0.001xFc^2^\l^3^/sin(2\q)]^-1/4^
_refine_ls_extinction_method SHELXL
_refine_ls_goodness_of_fit_ref 0.986
_refine_ls_matrix_type full
_refine_ls_number_parameters 515
_refine_ls_number_reflns 6360
_refine_ls_number_restraints 312
_refine_ls_restrained_S_all 0.998
_refine_ls_R_factor_all 0.1193
_refine_ls_R_factor_gt 0.0752
_refine_ls_shift/su_max 0.001
_refine_ls_shift/su_mean 0.000
_refine_ls_structure_factor_coef Fsqd
_refine_ls_weighting_details 'calc w=1/[\s^2^(Fo^2^)+(0.0686P)^2^+0.0000P] where P=(Fo^2^+2Fc^2^)/3'
_refine_ls_weighting_scheme calc
_refine_ls_wR_factor_gt 0.1594
_refine_ls_wR_factor_ref 0.1833
_reflns_number_gt 3884
_reflns_number_total 6360
_reflns_threshold_expression >2sigma(I)
_cod_data_source_file b927229a.txt
_cod_data_source_block r81222a
_cod_depositor_comments
;
The following automatic conversions were performed:

data item '_exptl_absorpt_correction_type' value 'MULTI-SCAN' was
changed to 'multi-scan' in accordance with the
/home/saulius/struct/COD-crude-data/automatic-downloads/DataCite-retrospective/RSC/depositions/lib/dictionaries/cif_core.dic
dictionary named 'cif_core.dic' version 2.4.2 last updated on
2011-04-26.

data item '_symmetry_cell_setting' value 'Orthorhombic' was changed
to 'orthorhombic' in accordance with the
/home/saulius/struct/COD-crude-data/automatic-downloads/DataCite-retrospective/RSC/depositions/lib/dictionaries/cif_core.dic
dictionary named 'cif_core.dic' version 2.4.2 last updated on
2011-04-26.

Automatic conversion script
Id: cif_fix_values 6909 2019-04-08 15:41:33Z antanas 
;
_cod_original_cell_volume 3625.2(13)
_cod_original_sg_symbol_H-M P2(1)2(1)2(1)
_cod_database_code 7238206

loop_
_symmetry_equiv_pos_as_xyz
'x, y, z'
'-x+1/2, -y, z+1/2'
'-x, y+1/2, -z+1/2'
'x+1/2, -y+1/2, -z'

loop_
_atom_site_label
_atom_site_type_symbol
_atom_site_fract_x
_atom_site_fract_y
_atom_site_fract_z
_atom_site_U_iso_or_equiv
_atom_site_adp_type
_atom_site_occupancy
_atom_site_symmetry_multiplicity
_atom_site_calc_flag
_atom_site_refinement_flags
_atom_site_disorder_assembly
_atom_site_disorder_group
Br1 Br 0.40653(6) 0.37729(6) 0.72306(4) 0.0608(3) Uani 1 1 d . . .
N1 N 0.3434(4) 0.6721(4) 0.2350(3) 0.0439(15) Uani 1 1 d . . .
H1 H 0.2792 0.6818 0.2334 0.053 Uiso 1 1 calc R . .
N2 N 0.6716(4) 0.5803(4) 0.1748(3) 0.0337(13) Uani 1 1 d . . .
N3 N 0.5981(5) 0.4863(3) 0.0508(3) 0.0390(13) Uani 1 1 d . . .
N4 N 0.2644(5) 0.5577(4) 0.1056(3) 0.0434(15) Uani 1 1 d . . .
H4 H 0.2112 0.5808 0.1251 0.052 Uiso 1 1 calc R . .
C1 C 0.4103(6) 0.7055(4) 0.2870(3) 0.0408(16) Uani 1 1 d . . .
C2 C 0.3929(7) 0.7600(5) 0.3464(4) 0.055(2) Uani 1 1 d . . .
H2 H 0.3281 0.7816 0.3563 0.066 Uiso 1 1 calc R . .
C3 C 0.4732(7) 0.7818(5) 0.3908(4) 0.051(2) Uani 1 1 d . . .
H3 H 0.4627 0.8189 0.4305 0.062 Uiso 1 1 calc R . .
C4 C 0.5703(6) 0.7483(5) 0.3764(4) 0.0472(19) Uani 1 1 d . . .
H4A H 0.6230 0.7614 0.4079 0.057 Uiso 1 1 calc R . .
C5 C 0.5899(7) 0.6952(4) 0.3153(3) 0.0457(18) Uani 1 1 d . . .
H5 H 0.6550 0.6742 0.3056 0.055 Uiso 1 1 calc R . .
C6 C 0.5093(5) 0.6749(4) 0.2695(3) 0.0368(16) Uani 1 1 d . . .
C7 C 0.4992(5) 0.6221(5) 0.2047(3) 0.0404(16) Uani 1 1 d . . .
C8 C 0.5726(5) 0.5763(4) 0.1591(3) 0.0306(15) Uani 1 1 d . . .
C9 C 0.7362(5) 0.5354(4) 0.1281(3) 0.0368(16) Uani 1 1 d . . .
C10 C 0.8411(6) 0.5359(5) 0.1428(4) 0.0464(19) Uani 1 1 d . . .
H10 H 0.8656 0.5640 0.1840 0.056 Uiso 1 1 calc R . .
C11 C 0.9060(7) 0.4955(5) 0.0968(4) 0.057(2) Uani 1 1 d . . .
H11 H 0.9752 0.4971 0.1063 0.068 Uiso 1 1 calc R . .
C12 C 0.8710(6) 0.4512(6) 0.0352(4) 0.060(2) Uani 1 1 d . . .
H12 H 0.9173 0.4243 0.0041 0.072 Uiso 1 1 calc R . .
C13 C 0.7701(6) 0.4469(5) 0.0198(4) 0.051(2) Uani 1 1 d . . .
H13 H 0.7477 0.4158 -0.0207 0.061 Uiso 1 1 calc R . .
C14 C 0.6992(6) 0.4900(5) 0.0660(3) 0.0414(17) Uani 1 1 d . . .
C15 C 0.5346(5) 0.5284(4) 0.0963(3) 0.0360(17) Uani 1 1 d . . .
C16 C 0.4278(6) 0.5242(4) 0.0842(3) 0.0380(17) Uani 1 1 d . . .
C17 C 0.3679(6) 0.4775(5) 0.0307(3) 0.0428(18) Uani 1 1 d . . .
C18 C 0.3871(7) 0.4204(5) -0.0277(3) 0.051(2) Uani 1 1 d . . .
H18 H 0.4530 0.4041 -0.0399 0.061 Uiso 1 1 calc R . .
C19 C 0.3043(6) 0.3885(5) -0.0670(3) 0.052(2) Uani 1 1 d . . .
H19 H 0.3163 0.3501 -0.1058 0.063 Uiso 1 1 calc R . .
C20 C 0.2043(7) 0.4116(5) -0.0508(4) 0.055(2) Uani 1 1 d . . .
H20 H 0.1516 0.3880 -0.0783 0.066 Uiso 1 1 calc R . .
C21 C 0.1833(6) 0.4685(6) 0.0049(4) 0.053(2) Uani 1 1 d . . .
H21 H 0.1171 0.4859 0.0152 0.064 Uiso 1 1 calc R . .
C22 C 0.2658(5) 0.4999(5) 0.0464(3) 0.0382(16) Uani 1 1 d . . .
C23 C 0.3623(5) 0.5713(5) 0.1272(3) 0.0376(17) Uani 1 1 d . . .
C24 C 0.3983(5) 0.6211(5) 0.1869(3) 0.0376(14) Uani 1 1 d . . .
N5 N 0.6280(5) 0.1595(4) 0.6728(3) 0.072(2) Uani 1 1 d D . .
C29 C 0.5440(6) 0.0930(5) 0.6631(4) 0.070(2) Uani 1 1 d DU A .
H29A H 0.5551 0.0437 0.6966 0.084 Uiso 1 1 calc R . .
H29B H 0.5493 0.0682 0.6149 0.084 Uiso 1 1 calc R . .
C30 C 0.4364(6) 0.1263(6) 0.6733(4) 0.074(2) Uani 1 1 d DU . .
H30A H 0.4230 0.1772 0.6417 0.089 Uiso 1 1 calc R A .
H30B H 0.4260 0.1456 0.7227 0.089 Uiso 1 1 calc R . .
C31 C 0.3645(6) 0.0462(7) 0.6548(5) 0.088(3) Uani 1 1 d DU A .
H31A H 0.3701 0.0315 0.6041 0.106 Uiso 1 1 calc R . .
H31B H 0.3837 -0.0067 0.6825 0.106 Uiso 1 1 calc R . .
C32 C 0.2572(7) 0.0722(8) 0.6722(6) 0.124(4) Uani 1 1 d DU . .
H32A H 0.2126 0.0233 0.6599 0.149 Uiso 1 1 calc R A .
H32B H 0.2388 0.1249 0.6451 0.149 Uiso 1 1 calc R . .
H32C H 0.2516 0.0850 0.7227 0.149 Uiso 1 1 calc R . .
C25 C 0.6238(8) 0.2316(5) 0.6156(3) 0.071(2) Uani 0.50 1 d PDU A 1
H25A H 0.6743 0.2776 0.6256 0.085 Uiso 0.50 1 calc PR A 1
H25B H 0.5576 0.2601 0.6159 0.085 Uiso 0.50 1 calc PR A 1
C26 C 0.6440(14) 0.1896(9) 0.5413(6) 0.059(3) Uani 0.50 1 d PDU A 1
H26A H 0.5843 0.1583 0.5237 0.071 Uiso 0.50 1 calc PR A 1
H26B H 0.7000 0.1472 0.5435 0.071 Uiso 0.50 1 calc PR A 1
C27 C 0.6703(11) 0.2700(9) 0.4921(7) 0.048(3) Uani 0.50 1 d PDU A 1
H27A H 0.6334 0.3234 0.5071 0.058 Uiso 0.50 1 calc PR A 1
H27B H 0.6522 0.2564 0.4427 0.058 Uiso 0.50 1 calc PR A 1
C28 C 0.7855(12) 0.2860(13) 0.4985(11) 0.097(6) Uani 0.50 1 d PDU A 1
H28A H 0.8048 0.3355 0.4680 0.116 Uiso 0.50 1 calc PR A 1
H28B H 0.8211 0.2325 0.4839 0.116 Uiso 0.50 1 calc PR A 1
H28C H 0.8023 0.3000 0.5475 0.116 Uiso 0.50 1 calc PR A 1
C25' C 0.6238(8) 0.2316(5) 0.6156(3) 0.071(2) Uani 0.50 1 d PDU A 2
H25C H 0.6865 0.2654 0.6199 0.085 Uiso 0.50 1 calc PR A 2
H25D H 0.5699 0.2724 0.6298 0.085 Uiso 0.50 1 calc PR A 2
C26' C 0.6087(15) 0.2143(10) 0.5339(5) 0.067(4) Uani 0.50 1 d PDU A 2
H26C H 0.6724 0.1905 0.5159 0.080 Uiso 0.50 1 calc PR A 2
H26D H 0.5594 0.1660 0.5297 0.080 Uiso 0.50 1 calc PR A 2
C27' C 0.5757(13) 0.2883(10) 0.4811(6) 0.067(4) Uani 0.50 1 d PDU A 2
H27C H 0.6118 0.3439 0.4918 0.080 Uiso 0.50 1 calc PR A 2
H27D H 0.5925 0.2703 0.4324 0.080 Uiso 0.50 1 calc PR A 2
C28' C 0.4628(14) 0.3043(16) 0.4871(12) 0.133(8) Uani 0.50 1 d PDU A 2
H28D H 0.4436 0.3533 0.4561 0.159 Uiso 0.50 1 calc PR A 2
H28E H 0.4459 0.3191 0.5360 0.159 Uiso 0.50 1 calc PR A 2
H28F H 0.4271 0.2506 0.4730 0.159 Uiso 0.50 1 calc PR A 2
C33 C 0.6121(16) 0.1964(9) 0.7488(5) 0.041(4) Uani 0.50 1 d PDU A 3
H33A H 0.5540 0.2364 0.7455 0.049 Uiso 0.50 1 calc PR A 3
H33B H 0.6702 0.2348 0.7582 0.049 Uiso 0.50 1 calc PR A 3
C34 C 0.5962(12) 0.1413(7) 0.8181(5) 0.041(3) Uani 0.50 1 d PDU A 3
H34A H 0.5452 0.0954 0.8092 0.049 Uiso 0.50 1 calc PR A 3
H34B H 0.6590 0.1106 0.8301 0.049 Uiso 0.50 1 calc PR A 3
C35 C 0.5635(10) 0.1977(8) 0.8819(6) 0.033(3) Uani 0.50 1 d PDU A 3
H35A H 0.5536 0.1581 0.9230 0.039 Uiso 0.50 1 calc PR A 3
H35B H 0.4986 0.2253 0.8709 0.039 Uiso 0.50 1 calc PR A 3
C36 C 0.6380(10) 0.2721(8) 0.9031(7) 0.039(3) Uani 0.50 1 d PDU A 3
H36A H 0.6117 0.3050 0.9435 0.047 Uiso 0.50 1 calc PR A 3
H36B H 0.6474 0.3125 0.8632 0.047 Uiso 0.50 1 calc PR A 3
H36C H 0.7020 0.2455 0.9158 0.047 Uiso 0.50 1 calc PR A 3
C33' C 0.6289(19) 0.2215(9) 0.7365(6) 0.059(5) Uani 0.50 1 d PDU A 4
H33C H 0.5632 0.2498 0.7429 0.070 Uiso 0.50 1 calc PR A 4
H33D H 0.6796 0.2684 0.7305 0.070 Uiso 0.50 1 calc PR A 4
C34' C 0.6548(14) 0.1610(10) 0.8012(7) 0.067(4) Uani 0.50 1 d PDU A 4
H34C H 0.7225 0.1362 0.7960 0.081 Uiso 0.50 1 calc PR A 4
H34D H 0.6069 0.1115 0.8047 0.081 Uiso 0.50 1 calc PR A 4
C35' C 0.6486(12) 0.2213(12) 0.8688(7) 0.075(4) Uani 0.50 1 d PDU A 4
H35C H 0.6777 0.1903 0.9099 0.090 Uiso 0.50 1 calc PR A 4
H35D H 0.6858 0.2770 0.8611 0.090 Uiso 0.50 1 calc PR A 4
C36' C 0.5366(13) 0.2418(13) 0.8825(9) 0.070(5) Uani 0.50 1 d PDU A 4
H36D H 0.5303 0.2784 0.9249 0.084 Uiso 0.50 1 calc PR A 4
H36E H 0.5003 0.1862 0.8892 0.084 Uiso 0.50 1 calc PR A 4
H36F H 0.5090 0.2736 0.8420 0.084 Uiso 0.50 1 calc PR A 4
C37 C 0.7128(7) 0.0881(7) 0.6827(7) 0.039(3) Uani 0.50 1 d PDU A 5
H37A H 0.6935 0.0471 0.7210 0.047 Uiso 0.50 1 calc PR A 5
H37B H 0.7188 0.0531 0.6387 0.047 Uiso 0.50 1 calc PR A 5
C38 C 0.8170(7) 0.1294(8) 0.7007(6) 0.037(3) Uani 0.50 1 d PDU A 5
H38A H 0.8270 0.1842 0.6729 0.044 Uiso 0.50 1 calc PR A 5
H38B H 0.8196 0.1450 0.7514 0.044 Uiso 0.50 1 calc PR A 5
C39 C 0.9017(9) 0.0615(11) 0.6832(11) 0.044(4) Uani 0.50 1 d PDU A 5
H39A H 0.9057 0.0531 0.6314 0.053 Uiso 0.50 1 calc PR A 5
H39B H 0.8858 0.0036 0.7049 0.053 Uiso 0.50 1 calc PR A 5
C40 C 1.0047(9) 0.0952(11) 0.7116(10) 0.042(4) Uani 0.50 1 d PDU A 5
H40A H 1.0565 0.0522 0.6997 0.051 Uiso 0.50 1 calc PR A 5
H40B H 1.0013 0.1020 0.7630 0.051 Uiso 0.50 1 calc PR A 5
H40C H 1.0206 0.1524 0.6900 0.051 Uiso 0.50 1 calc PR A 5
C37' C 0.7319(9) 0.1221(13) 0.6518(11) 0.082(5) Uani 0.50 1 d PDU A 6
H37C H 0.7246 0.0932 0.6053 0.099 Uiso 0.50 1 calc PR A 6
H37D H 0.7487 0.0750 0.6861 0.099 Uiso 0.50 1 calc PR A 6
C38' C 0.8238(13) 0.1854(11) 0.6470(11) 0.091(5) Uani 0.50 1 d PDU A 6
H38C H 0.8292 0.2201 0.6912 0.110 Uiso 0.50 1 calc PR A 6
H38D H 0.8143 0.2274 0.6075 0.110 Uiso 0.50 1 calc PR A 6
C39' C 0.9227(13) 0.1316(14) 0.6352(8) 0.127(9) Uani 0.50 1 d PD A 6
H39C H 0.9157 0.0930 0.5932 0.153 Uiso 0.50 1 calc PR A 6
H39D H 0.9785 0.1730 0.6267 0.153 Uiso 0.50 1 calc PR A 6
C40' C 0.944(2) 0.0745(14) 0.7012(10) 0.079(8) Uani 0.50 1 d PD A 6
H40D H 1.0057 0.0407 0.6938 0.095 Uiso 0.50 1 calc PR A 6
H40E H 0.8891 0.0336 0.7093 0.095 Uiso 0.50 1 calc PR A 6
H40F H 0.9523 0.1131 0.7424 0.095 Uiso 0.50 1 calc PR A 6

loop_
_atom_site_aniso_label
_atom_site_aniso_U_11
_atom_site_aniso_U_22
_atom_site_aniso_U_33
_atom_site_aniso_U_23
_atom_site_aniso_U_13
_atom_site_aniso_U_12
Br1 0.0341(4) 0.0818(5) 0.0665(5) 0.0113(4) -0.0013(4) 0.0062(5)
N1 0.033(3) 0.051(3) 0.048(3) -0.010(3) -0.002(3) 0.009(3)
N2 0.024(3) 0.046(3) 0.032(3) 0.005(2) 0.001(3) -0.004(3)
N3 0.034(3) 0.051(3) 0.031(3) 0.006(2) -0.004(3) -0.003(3)
N4 0.027(4) 0.068(4) 0.035(3) 0.003(3) -0.001(3) -0.008(3)
C1 0.042(4) 0.049(4) 0.032(3) -0.005(3) -0.009(4) 0.002(4)
C2 0.060(6) 0.051(4) 0.054(4) -0.008(3) 0.007(5) 0.005(4)
C3 0.054(6) 0.056(5) 0.044(4) -0.009(3) -0.006(4) 0.000(4)
C4 0.044(5) 0.052(4) 0.045(4) -0.004(3) -0.009(4) -0.006(4)
C5 0.046(5) 0.053(4) 0.038(4) 0.005(3) 0.006(4) 0.002(4)
C6 0.048(5) 0.033(3) 0.030(3) 0.000(3) -0.009(4) -0.002(3)
C7 0.042(4) 0.044(3) 0.035(4) -0.006(3) -0.002(3) -0.004(4)
C8 0.033(4) 0.032(3) 0.027(3) 0.006(2) -0.006(3) -0.001(3)
C9 0.029(4) 0.047(4) 0.034(4) 0.011(3) 0.000(3) 0.001(3)
C10 0.039(5) 0.060(5) 0.040(4) 0.005(3) -0.002(4) 0.004(4)
C11 0.029(4) 0.079(5) 0.061(5) 0.003(4) 0.000(5) 0.009(5)
C12 0.035(5) 0.089(6) 0.056(5) -0.015(4) -0.002(4) 0.020(5)
C13 0.048(5) 0.070(5) 0.034(4) -0.006(3) 0.007(4) 0.003(4)
C14 0.040(5) 0.052(4) 0.032(4) 0.007(3) 0.006(4) 0.011(4)
C15 0.037(5) 0.044(4) 0.027(3) 0.008(3) 0.002(3) -0.002(3)
C16 0.040(5) 0.046(4) 0.028(3) 0.008(3) -0.007(3) -0.008(3)
C17 0.037(4) 0.057(4) 0.034(4) 0.008(3) 0.005(4) -0.012(4)
C18 0.063(6) 0.062(4) 0.029(3) 0.000(3) 0.011(4) -0.008(4)
C19 0.066(6) 0.063(5) 0.028(3) -0.004(3) -0.004(4) -0.030(5)
C20 0.057(6) 0.079(5) 0.029(4) -0.006(3) 0.003(4) -0.028(5)
C21 0.043(5) 0.085(6) 0.032(4) 0.012(4) 0.001(4) -0.019(4)
C22 0.025(4) 0.063(4) 0.027(3) 0.005(3) -0.005(3) -0.011(4)
C23 0.024(4) 0.054(4) 0.035(4) 0.008(3) -0.001(3) -0.003(3)
C24 0.034(4) 0.048(3) 0.031(3) 0.009(3) -0.001(3) -0.001(4)
N5 0.053(5) 0.090(5) 0.071(5) -0.047(4) -0.011(4) 0.009(4)
C29 0.075(5) 0.084(5) 0.052(4) -0.003(4) -0.006(4) -0.002(4)
C30 0.073(5) 0.087(5) 0.063(4) -0.019(4) -0.007(4) -0.010(4)
C31 0.083(6) 0.105(5) 0.078(5) -0.029(4) -0.011(5) 0.008(5)
C32 0.120(8) 0.135(7) 0.118(7) -0.011(6) -0.004(7) -0.007(7)
C25 0.075(5) 0.072(4) 0.066(4) -0.018(3) 0.016(4) -0.011(4)
C26 0.065(6) 0.060(6) 0.053(6) -0.013(5) 0.014(5) -0.007(5)
C27 0.051(6) 0.051(6) 0.043(6) -0.005(5) 0.005(6) 0.007(6)
C28 0.110(10) 0.096(9) 0.084(8) 0.008(7) 0.001(8) 0.003(8)
C25' 0.075(5) 0.072(4) 0.066(4) -0.018(3) 0.016(4) -0.011(4)
C26' 0.079(7) 0.059(6) 0.063(6) -0.022(5) 0.010(6) 0.001(6)
C27' 0.088(7) 0.061(6) 0.051(6) -0.016(5) 0.007(6) -0.009(6)
C28' 0.155(11) 0.129(11) 0.114(10) -0.008(8) -0.008(9) 0.005(9)
C33 0.048(7) 0.039(6) 0.035(6) -0.005(5) -0.001(6) 0.000(6)
C34 0.041(5) 0.045(5) 0.037(5) -0.004(4) 0.005(5) -0.009(5)
C35 0.026(6) 0.043(6) 0.029(5) 0.001(5) 0.003(5) -0.007(5)
C36 0.031(6) 0.049(6) 0.036(6) -0.020(5) 0.003(6) 0.000(5)
C33' 0.072(8) 0.047(7) 0.057(7) -0.012(6) 0.005(6) -0.001(6)
C34' 0.077(7) 0.064(6) 0.061(6) -0.005(5) -0.001(6) 0.003(6)
C35' 0.083(7) 0.075(7) 0.068(7) 0.008(6) -0.002(7) 0.005(6)
C36' 0.078(9) 0.071(8) 0.062(8) 0.011(7) 0.004(7) 0.005(8)
C37 0.044(6) 0.046(5) 0.028(5) 0.001(5) -0.004(5) -0.002(5)
C38 0.044(6) 0.041(5) 0.025(5) 0.005(4) -0.005(4) -0.006(5)
C39 0.049(7) 0.056(6) 0.028(6) 0.010(5) -0.016(6) 0.000(6)
C40 0.046(8) 0.042(6) 0.039(7) 0.002(5) -0.006(7) 0.000(6)
C37' 0.071(8) 0.085(8) 0.091(8) -0.022(7) 0.009(7) 0.000(7)
C38' 0.081(8) 0.092(8) 0.100(8) -0.019(7) 0.007(7) 0.007(7)
C39' 0.19(3) 0.126(19) 0.064(12) -0.025(13) 0.005(17) -0.01(2)
C40' 0.12(3) 0.079(17) 0.042(16) 0.006(10) -0.005(18) 0.032(19)

loop_
_atom_type_symbol
_atom_type_description
_atom_type_scat_dispersion_real
_atom_type_scat_dispersion_imag
_atom_type_scat_source
C C 0.0033 0.0016 'International Tables Vol C Tables 4.2.6.8 and 6.1.1.4'
H H 0.0000 0.0000 'International Tables Vol C Tables 4.2.6.8 and 6.1.1.4'
N N 0.0061 0.0033 'International Tables Vol C Tables 4.2.6.8 and 6.1.1.4'
Br Br -0.2901 2.4595 'International Tables Vol C Tables 4.2.6.8 and 6.1.1.4'

loop_
_geom_angle_atom_site_label_1
_geom_angle_atom_site_label_2
_geom_angle_atom_site_label_3
_geom_angle
C24 N1 C1 108.1(6)
C24 N1 H1 125.9
C1 N1 H1 125.9
C8 N2 C9 116.2(5)
C15 N3 C14 117.5(6)
C23 N4 C22 108.0(6)
C23 N4 H4 126.0
C22 N4 H4 126.0
C2 C1 N1 130.6(7)
C2 C1 C6 121.4(7)
N1 C1 C6 108.0(6)
C3 C2 C1 118.9(8)
C3 C2 H2 120.5
C1 C2 H2 120.5
C2 C3 C4 120.4(7)
C2 C3 H3 119.8
C4 C3 H3 119.8
C5 C4 C3 121.4(7)
C5 C4 H4A 119.3
C3 C4 H4A 119.3
C6 C5 C4 118.2(7)
C6 C5 H5 120.9
C4 C5 H5 120.9
C5 C6 C1 119.6(6)
C5 C6 C7 134.1(7)
C1 C6 C7 106.2(6)
C24 C7 C8 120.0(6)
C24 C7 C6 107.3(6)
C8 C7 C6 132.7(6)
N2 C8 C7 120.1(6)
N2 C8 C15 122.1(6)
C7 C8 C15 117.8(6)
N2 C9 C10 118.7(6)
N2 C9 C14 121.6(6)
C10 C9 C14 119.7(7)
C11 C10 C9 119.8(7)
C11 C10 H10 120.1
C9 C10 H10 120.1
C10 C11 C12 121.1(8)
C10 C11 H11 119.4
C12 C11 H11 119.4
C13 C12 C11 121.1(8)
C13 C12 H12 119.5
C11 C12 H12 119.5
C12 C13 C14 119.7(7)
C12 C13 H13 120.2
C14 C13 H13 120.2
N3 C14 C13 120.0(6)
N3 C14 C9 121.5(6)
C13 C14 C9 118.5(7)
N3 C15 C16 119.8(6)
N3 C15 C8 121.1(6)
C16 C15 C8 119.1(6)
C23 C16 C15 120.6(6)
C23 C16 C17 107.5(6)
C15 C16 C17 131.9(7)
C18 C17 C22 118.3(7)
C18 C17 C16 136.3(7)
C22 C17 C16 105.4(6)
C19 C18 C17 117.9(7)
C19 C18 H18 121.0
C17 C18 H18 121.0
C18 C19 C20 122.9(7)
C18 C19 H19 118.5
C20 C19 H19 118.5
C21 C20 C19 120.5(7)
C21 C20 H20 119.7
C19 C20 H20 119.7
C20 C21 C22 117.5(8)
C20 C21 H21 121.3
C22 C21 H21 121.3
N4 C22 C21 128.5(7)
N4 C22 C17 108.7(6)
C21 C22 C17 122.8(6)
C16 C23 N4 110.5(6)
C16 C23 C24 120.8(6)
N4 C23 C24 128.6(7)
C7 C24 N1 110.3(6)
C7 C24 C23 121.4(6)
N1 C24 C23 128.3(6)
C29 N5 C33' 120.4(11)
C29 N5 C25 110.8(6)
C33' N5 C25 97.1(7)
C29 N5 C37' 113.4(8)
C33' N5 C37' 114.5(13)
C25 N5 C37' 96.3(10)
C29 N5 C33 104.2(8)
C33' N5 C33 18.6(9)
C25 N5 C33 113.2(7)
C37' N5 C33 119.1(12)
C29 N5 C37 95.8(6)
C33' N5 C37 108.5(10)
C25 N5 C37 126.3(8)
C37' N5 C37 30.2(8)
C33 N5 C37 103.4(10)
N5 C29 C30 117.7(7)
N5 C29 H29A 107.9
C30 C29 H29A 107.9
N5 C29 H29B 107.9
C30 C29 H29B 107.9
H29A C29 H29B 107.2
C29 C30 C31 107.1(6)
C29 C30 H30A 110.3
C31 C30 H30A 110.3
C29 C30 H30B 110.3
C31 C30 H30B 110.3
H30A C30 H30B 108.5
C32 C31 C30 109.3(7)
C32 C31 H31A 109.8
C30 C31 H31A 109.8
C32 C31 H31B 109.8
C30 C31 H31B 109.8
H31A C31 H31B 108.3
C31 C32 H32A 109.5
C31 C32 H32B 109.5
H32A C32 H32B 109.5
C31 C32 H32C 109.5
H32A C32 H32C 109.5
H32B C32 H32C 109.5
N5 C25 C26 109.9(7)
N5 C25 H25A 109.7
C26 C25 H25A 109.7
N5 C25 H25B 109.7
C26 C25 H25B 109.7
H25A C25 H25B 108.2
C25 C26 C27 105.1(9)
C25 C26 H26A 110.7
C27 C26 H26A 110.7
C25 C26 H26B 110.7
C27 C26 H26B 110.7
H26A C26 H26B 108.8
C26 C27 C28 107.2(11)
C26 C27 H27A 110.3
C28 C27 H27A 110.3
C26 C27 H27B 110.3
C28 C27 H27B 110.3
H27A C27 H27B 108.5
C27 C28 H28A 109.5
C27 C28 H28B 109.5
H28A C28 H28B 109.5
C27 C28 H28C 109.5
H28A C28 H28C 109.5
H28B C28 H28C 109.5
C27' C26' H26C 106.6
C27' C26' H26D 106.6
H26C C26' H26D 106.6
C28' C27' C26' 110.1(12)
C28' C27' H27C 109.6
C26' C27' H27C 109.6
C28' C27' H27D 109.6
C26' C27' H27D 109.6
H27C C27' H27D 108.1
C27' C28' H28D 109.5
C27' C28' H28E 109.5
H28D C28' H28E 109.5
C27' C28' H28F 109.5
H28D C28' H28F 109.5
H28E C28' H28F 109.5
N5 C33 C34 127.1(10)
N5 C33 H33A 105.5
C34 C33 H33A 105.5
N5 C33 H33B 105.5
C34 C33 H33B 105.5
H33A C33 H33B 106.1
C35 C34 C33 113.7(8)
C35 C34 H34A 108.8
C33 C34 H34A 108.8
C35 C34 H34B 108.8
C33 C34 H34B 108.8
H34A C34 H34B 107.7
C34 C35 C36 114.6(9)
C34 C35 H35A 108.6
C36 C35 H35A 108.6
C34 C35 H35B 108.6
C36 C35 H35B 108.6
H35A C35 H35B 107.6
C35 C36 H36A 109.5
C35 C36 H36B 109.5
H36A C36 H36B 109.5
C35 C36 H36C 109.5
H36A C36 H36C 109.5
H36B C36 H36C 109.5
N5 C33' C34' 105.2(10)
N5 C33' H33C 110.7
C34' C33' H33C 110.7
N5 C33' H33D 110.7
C34' C33' H33D 110.7
H33C C33' H33D 108.8
C33' C34' C35' 106.7(9)
C33' C34' H34C 110.4
C35' C34' H34C 110.4
C33' C34' H34D 110.4
C35' C34' H34D 110.4
H34C C34' H34D 108.6
C36' C35' C34' 107.6(11)
C36' C35' H35C 110.2
C34' C35' H35C 110.2
C36' C35' H35D 110.2
C34' C35' H35D 110.2
H35C C35' H35D 108.5
C35' C36' H36D 109.5
C35' C36' H36E 109.5
H36D C36' H36E 109.5
C35' C36' H36F 109.5
H36D C36' H36F 109.5
H36E C36' H36F 109.5
C38 C37 N5 113.6(8)
C38 C37 H37A 108.9
N5 C37 H37A 108.9
C38 C37 H37B 108.9
N5 C37 H37B 108.9
H37A C37 H37B 107.7
C39 C38 C37 110.0(8)
C39 C38 H38A 109.7
C37 C38 H38A 109.7
C39 C38 H38B 109.7
C37 C38 H38B 109.7
H38A C38 H38B 108.2
C38 C39 C40 110.9(11)
C38 C39 H39A 109.5
C40 C39 H39A 109.5
C38 C39 H39B 109.5
C40 C39 H39B 109.5
H39A C39 H39B 108.1
C39 C40 H40A 109.5
C39 C40 H40B 109.5
H40A C40 H40B 109.5
C39 C40 H40C 109.5
H40A C40 H40C 109.5
H40B C40 H40C 109.5
N5 C37' C38' 120.2(14)
N5 C37' H37C 107.3
C38' C37' H37C 107.3
N5 C37' H37D 107.3
C38' C37' H37D 107.3
H37C C37' H37D 106.9
C37' C38' C39' 111.2(11)
C37' C38' H38C 109.4
C39' C38' H38C 109.4
C37' C38' H38D 109.4
C39' C38' H38D 109.4
H38C C38' H38D 108.0
C40' C39' C38' 109.4(11)
C40' C39' H39C 109.8
C38' C39' H39C 109.8
C40' C39' H39D 109.8
C38' C39' H39D 109.8
H39C C39' H39D 108.3
C39' C40' H40D 109.5
C39' C40' H40E 109.5
H40D C40' H40E 109.5
C39' C40' H40F 109.5
H40D C40' H40F 109.5
H40E C40' H40F 109.5

loop_
_geom_bond_atom_site_label_1
_geom_bond_atom_site_label_2
_geom_bond_distance
N1 C24 1.375(8)
N1 C1 1.398(8)
N1 H1 0.8600
N2 C8 1.340(8)
N2 C9 1.386(8)
N3 C15 1.343(8)
N3 C14 1.364(9)
N4 C23 1.368(8)
N4 C22 1.392(8)
N4 H4 0.8600
C1 C2 1.386(9)
C1 C6 1.419(10)
C2 C3 1.380(11)
C2 H2 0.9300
C3 C4 1.400(10)
C3 H3 0.9300
C4 C5 1.404(9)
C4 H4A 0.9300
C5 C6 1.394(10)
C5 H5 0.9300
C6 C7 1.440(8)
C7 C24 1.372(9)
C7 C8 1.454(9)
C8 C15 1.455(8)
C9 C10 1.410(9)
C9 C14 1.422(9)
C10 C11 1.348(10)
C10 H10 0.9300
C11 C12 1.397(10)
C11 H11 0.9300
C12 C13 1.363(10)
C12 H12 0.9300
C13 C14 1.419(9)
C13 H13 0.9300
C15 C16 1.428(9)
C16 C23 1.367(9)
C16 C17 1.446(9)
C17 C18 1.397(9)
C17 C22 1.417(9)
C18 C19 1.397(10)
C18 H18 0.9300
C19 C20 1.395(10)
C19 H19 0.9300
C20 C21 1.363(10)
C20 H20 0.9300
C21 C22 1.413(10)
C21 H21 0.9300
C23 C24 1.414(9)
N5 C29 1.492(7)
N5 C33' 1.499(9)
N5 C25 1.506(6)
N5 C37' 1.529(9)
N5 C33 1.529(8)
N5 C37 1.550(8)
C29 C30 1.514(8)
C29 H29A 0.9700
C29 H29B 0.9700
C30 C31 1.557(8)
C30 H30A 0.9700
C30 H30B 0.9700
C31 C32 1.501(8)
C31 H31A 0.9700
C31 H31B 0.9700
C32 H32A 0.9600
C32 H32B 0.9600
C32 H32C 0.9600
C25 C26 1.537(9)
C25 H25A 0.9700
C25 H25B 0.9700
C26 C27 1.538(9)
C26 H26A 0.9700
C26 H26B 0.9700
C27 C28 1.542(10)
C27 H27A 0.9700
C27 H27B 0.9700
C28 H28A 0.9600
C28 H28B 0.9600
C28 H28C 0.9600
C26' C27' 1.533(9)
C26' H26C 0.9700
C26' H26D 0.9700
C27' C28' 1.512(10)
C27' H27C 0.9700
C27' H27D 0.9700
C28' H28D 0.9600
C28' H28E 0.9600
C28' H28F 0.9600
C33 C34 1.539(9)
C33 H33A 0.9700
C33 H33B 0.9700
C34 C35 1.513(9)
C34 H34A 0.9700
C34 H34B 0.9700
C35 C36 1.527(9)
C35 H35A 0.9700
C35 H35B 0.9700
C36 H36A 0.9600
C36 H36B 0.9600
C36 H36C 0.9600
C33' C34' 1.536(10)
C33' H33C 0.9700
C33' H33D 0.9700
C34' C35' 1.542(9)
C34' H34C 0.9700
C34' H34D 0.9700
C35' C36' 1.529(10)
C35' H35C 0.9700
C35' H35D 0.9700
C36' H36D 0.9600
C36' H36E 0.9600
C36' H36F 0.9600
C37 C38 1.541(9)
C37 H37A 0.9700
C37 H37B 0.9700
C38 C39 1.537(10)
C38 H38A 0.9700
C38 H38B 0.9700
C39 C40 1.541(10)
C39 H39A 0.9700
C39 H39B 0.9700
C40 H40A 0.9600
C40 H40B 0.9600
C40 H40C 0.9600
C37' C38' 1.534(10)
C37' H37C 0.9700
C37' H37D 0.9700
C38' C39' 1.543(10)
C38' H38C 0.9700
C38' H38D 0.9700
C39' C40' 1.517(10)
C39' H39C 0.9700
C39' H39D 0.9700
C40' H40D 0.9600
C40' H40E 0.9600
C40' H40F 0.9600

loop_
_geom_torsion_atom_site_label_1
_geom_torsion_atom_site_label_2
_geom_torsion_atom_site_label_3
_geom_torsion_atom_site_label_4
_geom_torsion
C24 N1 C1 C2 179.8(7)
C24 N1 C1 C6 0.8(7)
N1 C1 C2 C3 178.5(7)
C6 C1 C2 C3 -2.5(10)
C1 C2 C3 C4 -0.8(11)
C2 C3 C4 C5 2.8(11)
C3 C4 C5 C6 -1.3(10)
C4 C5 C6 C1 -2.0(9)
C4 C5 C6 C7 -178.1(7)
C2 C1 C6 C5 4.0(10)
N1 C1 C6 C5 -176.8(5)
C2 C1 C6 C7 -178.9(6)
N1 C1 C6 C7 0.3(7)
C5 C6 C7 C24 175.2(7)
C1 C6 C7 C24 -1.2(7)
C5 C6 C7 C8 -6.3(13)
C1 C6 C7 C8 177.2(7)
C9 N2 C8 C7 -179.4(5)
C9 N2 C8 C15 -0.7(8)
C24 C7 C8 N2 177.3(6)
C6 C7 C8 N2 -1.0(11)
C24 C7 C8 C15 -1.6(9)
C6 C7 C8 C15 -179.9(6)
C8 N2 C9 C10 -178.8(6)
C8 N2 C9 C14 1.8(9)
N2 C9 C10 C11 -177.6(7)
C14 C9 C10 C11 1.8(10)
C9 C10 C11 C12 -1.3(11)
C10 C11 C12 C13 -0.5(12)
C11 C12 C13 C14 1.7(12)
C15 N3 C14 C13 -179.9(6)
C15 N3 C14 C9 1.0(9)
C12 C13 C14 N3 179.7(7)
C12 C13 C14 C9 -1.2(10)
N2 C9 C14 N3 -2.0(10)
C10 C9 C14 N3 178.6(6)
N2 C9 C14 C13 178.8(6)
C10 C9 C14 C13 -0.6(10)
C14 N3 C15 C16 -177.9(6)
C14 N3 C15 C8 0.2(9)
N2 C8 C15 N3 -0.3(9)
C7 C8 C15 N3 178.5(6)
N2 C8 C15 C16 177.8(6)
C7 C8 C15 C16 -3.4(8)
N3 C15 C16 C23 -175.8(6)
C8 C15 C16 C23 6.0(9)
N3 C15 C16 C17 3.0(11)
C8 C15 C16 C17 -175.1(6)
C23 C16 C17 C18 179.4(8)
C15 C16 C17 C18 0.4(14)
C23 C16 C17 C22 -0.7(8)
C15 C16 C17 C22 -179.6(7)
C22 C17 C18 C19 -0.2(10)
C16 C17 C18 C19 179.8(7)
C17 C18 C19 C20 0.4(11)
C18 C19 C20 C21 0.8(12)
C19 C20 C21 C22 -2.1(11)
C23 N4 C22 C21 -178.4(7)
C23 N4 C22 C17 -0.4(7)
C20 C21 C22 N4 -179.8(7)
C20 C21 C22 C17 2.4(11)
C18 C17 C22 N4 -179.4(6)
C16 C17 C22 N4 0.7(7)
C18 C17 C22 C21 -1.3(10)
C16 C17 C22 C21 178.8(6)
C15 C16 C23 N4 179.6(5)
C17 C16 C23 N4 0.5(8)
C15 C16 C23 C24 -3.6(10)
C17 C16 C23 C24 177.3(6)
C22 N4 C23 C16 -0.1(7)
C22 N4 C23 C24 -176.6(6)
C8 C7 C24 N1 -176.9(5)
C6 C7 C24 N1 1.7(7)
C8 C7 C24 C23 4.2(10)
C6 C7 C24 C23 -177.1(6)
C1 N1 C24 C7 -1.6(7)
C1 N1 C24 C23 177.2(6)
C16 C23 C24 C7 -1.7(10)
N4 C23 C24 C7 174.6(7)
C16 C23 C24 N1 179.7(6)
N4 C23 C24 N1 -4.1(11)
C33' N5 C29 C30 46.5(12)
C25 N5 C29 C30 -65.6(9)
C37' N5 C29 C30 -172.6(11)
C33 N5 C29 C30 56.4(11)
C37 N5 C29 C30 161.9(8)
N5 C29 C30 C31 176.0(7)
C29 C30 C31 C32 173.5(9)
C29 N5 C25 C26 -65.3(11)
C33' N5 C25 C26 168.4(13)
C37' N5 C25 C26 52.6(12)
C33 N5 C25 C26 178.1(12)
C37 N5 C25 C26 49.1(13)
N5 C25 C26 C27 -163.1(10)
C25 C26 C27 C28 87.7(16)
C29 N5 C33 C34 50(2)
C33' N5 C33 C34 -158(6)
C25 N5 C33 C34 170.4(15)
C37' N5 C33 C34 -78(2)
C37 N5 C33 C34 -50(2)
N5 C33 C34 C35 -169.2(15)
C33 C34 C35 C36 -59.6(18)
C29 N5 C33' C34' 71.9(18)
C25 N5 C33' C34' -168.9(14)
C37' N5 C33' C34' -68.6(19)
C33 N5 C33' C34' 40(4)
C37 N5 C33' C34' -36.7(18)
N5 C33' C34' C35' -175.8(14)
C33' C34' C35' C36' 71.7(19)
C29 N5 C37 C38 -175.5(9)
C33' N5 C37 C38 -50.8(14)
C25 N5 C37 C38 63.3(12)
C37' N5 C37 C38 56.3(17)
C33 N5 C37 C38 -69.4(12)
N5 C37 C38 C39 -159.8(12)
C37 C38 C39 C40 -171.1(16)
C29 N5 C37' C38' 170.4(15)
C33' N5 C37' C38' -46(2)
C25 N5 C37' C38' 54.5(18)
C33 N5 C37' C38' -66(2)
C37 N5 C37' C38' -131(3)
N5 C37' C38' C39' 172.4(14)
C37' C38' C39' C40' -66(2)
